data_4339361
loop_
_publ_author_name
'Wang, Wei'
'Qiao, Juan'
'Wang, Liduo'
'Duan, Lian'
'Zhang, Deqiang'
'Yang, Weitao'
'Qiu, Yong'

_publ_section_title
;
 Synthesis, structures, and optical properties of cadmium
 iodide/phenethylamine hybrid materials with controlled structures and
 emissions.
;
_journal_issue 24
_journal_name_full 'Inorganic chemistry'
_journal_page_first 10252
_journal_page_last 10260
_journal_paper_doi 10.1021/ic7007304
_journal_volume 46
_journal_year 2007
_chemical_formula_moiety 'C16 H22 Cd I2 N2'
_chemical_formula_sum 'C16 H22 Cd I2 N2'
_chemical_formula_weight 608.58
_chemical_name_common '[CdI2(PEA)2](CdS)0.038'
_chemical_name_systematic '[CdI2(PEA)2](CdS)0.038'
_space_group_IT_number 15
_symmetry_cell_setting monoclinic
_symmetry_space_group_name_Hall '-C 2yc'
_symmetry_space_group_name_H-M 'C 1 2/c 1'
_atom_sites_solution_hydrogens geom
_atom_sites_solution_primary direct
_atom_sites_solution_secondary difmap
_audit_creation_method SHELXL-97
_cell_angle_alpha 90.00
_cell_angle_beta 111.035(2)
_cell_angle_gamma 90.00
_cell_formula_units_Z 8
_cell_length_a 29.832(3)
_cell_length_b 5.1368(5)
_cell_length_c 27.674(3)
_cell_measurement_temperature 298(2)
_cell_volume 3958.2(7)
_computing_cell_refinement 'Bruker XSCANS'
_computing_data_collection 'Bruker XSCANS'
_computing_data_reduction 'Bruker SHELXTL'
_computing_molecular_graphics 'Bruker SHELXTL'
_computing_publication_material 'Bruker SHELXTL'
_computing_structure_refinement 'SHELXL-97 (Sheldrick, 1997)'
_computing_structure_solution 'SHELXS-97 (Sheldrick, 1990)'
_diffrn_ambient_temperature 298(2)
_diffrn_measured_fraction_theta_full 0.925
_diffrn_measured_fraction_theta_max 0.925
_diffrn_measurement_device_type 'Bruker P4'
_diffrn_measurement_method '\w scans'
_diffrn_radiation_monochromator graphite
_diffrn_radiation_source 'fine-focus sealed tube'
_diffrn_radiation_type MoK\a
_diffrn_radiation_wavelength 0.71073
_diffrn_reflns_av_R_equivalents 0.0295
_diffrn_reflns_av_sigmaI/netI 0.0455
_diffrn_reflns_limit_h_max 30
_diffrn_reflns_limit_h_min -46
_diffrn_reflns_limit_k_max 7
_diffrn_reflns_limit_k_min -7
_diffrn_reflns_limit_l_max 42
_diffrn_reflns_limit_l_min -41
_diffrn_reflns_number 16154
_diffrn_reflns_theta_full 33.49
_diffrn_reflns_theta_max 33.49
_diffrn_reflns_theta_min 2.51
_exptl_absorpt_coefficient_mu 4.219
_exptl_absorpt_correction_type none
_exptl_crystal_colour no
_exptl_crystal_density_diffrn 2.042
_exptl_crystal_density_method 'not measured'
_exptl_crystal_description prism
_exptl_crystal_F_000 2288
_exptl_crystal_size_max 0.2
_exptl_crystal_size_mid 0.2
_exptl_crystal_size_min 0.7
_refine_diff_density_max 1.345
_refine_diff_density_min -0.788
_refine_diff_density_rms 0.123
_refine_ls_extinction_method none
_refine_ls_goodness_of_fit_ref 1.025
_refine_ls_hydrogen_treatment mixed
_refine_ls_matrix_type full
_refine_ls_number_parameters 190
_refine_ls_number_reflns 7157
_refine_ls_number_restraints 0
_refine_ls_restrained_S_all 1.025
_refine_ls_R_factor_all 0.0755
_refine_ls_R_factor_gt 0.0499
_refine_ls_shift/su_max 1.608
_refine_ls_shift/su_mean 0.353
_refine_ls_structure_factor_coef Fsqd
_refine_ls_weighting_details 'calc w=1/[\s^2^(Fo^2^)+(0.0684P)^2^+6.0261P] where P=(Fo^2^+2Fc^2^)/3'
_refine_ls_weighting_scheme calc
_refine_ls_wR_factor_gt 0.1390
_refine_ls_wR_factor_ref 0.1534
_reflns_number_gt 4514
_reflns_number_total 7157
_reflns_threshold_expression >2sigma(I)
_cod_data_source_file ic7007304-file003.cif
_cod_data_source_block '[CdI2(PEA)2](CdS)0.038'
_cod_depositor_comments
;
The following automatic conversions were performed:

'_symmetry_cell_setting' value 'Monoclinic' changed to 'monoclinic'
according to
/usr/data/users/saulius/automatic-downloads/retrospective/ACS/lib/dictionaries/cif_core.dic
dictionary named 'cif_core.dic' version 2.4.2 from 2011-04-26.

Automatic conversion script
Id: cif_fix_values 2281 2013-09-26 08:29:07Z andrius 
;
_cod_original_cell_volume 3958.2(6)
_cod_original_sg_symbol_H-M C2/c
_cod_database_code 4339361

loop_
_symmetry_equiv_pos_as_xyz
'x, y, z'
'-x, y, -z+1/2'
'x+1/2, y+1/2, z'
'-x+1/2, y+1/2, -z+1/2'
'-x, -y, -z'
'x, -y, z-1/2'
'-x+1/2, -y+1/2, -z'
'x+1/2, -y+1/2, z-1/2'

loop_
_atom_site_label
_atom_site_type_symbol
_atom_site_fract_x
_atom_site_fract_y
_atom_site_fract_z
_atom_site_U_iso_or_equiv
_atom_site_adp_type
_atom_site_occupancy
_atom_site_symmetry_multiplicity
_atom_site_calc_flag
_atom_site_refinement_flags
C1 C 1.1450(2) 1.0547(12) 0.9410(2) 0.0710(14) Uani 1 1 d .
H1 H 1.1306 0.9424 0.9134 0.085 Uiso 1 1 calc R
C2 C 1.1770(2) 1.2373(13) 0.9367(3) 0.0791(16) Uani 1 1 d .
H2 H 1.1839 1.2451 0.9065 0.095 Uiso 1 1 calc R
C3 C 1.1983(2) 1.4031(16) 0.9750(3) 0.0904(19) Uani 1 1 d .
H3 H 1.2196 1.5279 0.9717 0.109 Uiso 1 1 calc R
C4 C 1.1884(3) 1.3863(19) 1.0196(3) 0.109(3) Uani 1 1 d .
H4 H 1.2032 1.4988 1.0470 0.131 Uiso 1 1 calc R
C5 C 1.1557(3) 1.199(2) 1.0237(3) 0.103(3) Uani 1 1 d .
H5 H 1.1489 1.1876 1.0539 0.124 Uiso 1 1 calc R
C6 C 1.1337(2) 1.0326(14) 0.9834(2) 0.0766(17) Uani 1 1 d .
C7 C 1.0946(3) 0.8229(15) 0.9828(3) 0.094(2) Uani 1 1 d .
H7A H 1.0908 0.7000 0.9550 0.113 Uiso 1 1 calc R
H7B H 1.1057 0.7272 1.0151 0.113 Uiso 1 1 calc R
C8 C 1.0479(3) 0.9395(17) 0.9756(2) 0.092(2) Uani 1 1 d .
H8A H 1.0263 0.8067 0.9793 0.110 Uiso 1 1 calc R
H8B H 1.0517 1.0707 1.0020 0.110 Uiso 1 1 calc R
C9 C 0.7698(2) 1.0734(15) 0.7034(2) 0.0829(17) Uani 1 1 d .
H9 H 0.7750 1.2154 0.7256 0.100 Uiso 1 1 calc R
C10 C 0.7246(2) 0.9696(17) 0.6817(3) 0.094(2) Uani 1 1 d .
H10 H 0.6994 1.0423 0.6895 0.113 Uiso 1 1 calc R
C11 C 0.7160(2) 0.7642(16) 0.6494(3) 0.0863(19) Uani 1 1 d .
H11 H 0.6852 0.6959 0.6348 0.104 Uiso 1 1 calc R
C12 C 0.7530(2) 0.6580(16) 0.6383(3) 0.0902(19) Uani 1 1 d .
H12 H 0.7474 0.5157 0.6162 0.108 Uiso 1 1 calc R
C13 C 0.79848(19) 0.7589(12) 0.6595(2) 0.0695(13) Uani 1 1 d .
H13 H 0.8232 0.6838 0.6512 0.083 Uiso 1 1 calc R
C14 C 0.80833(18) 0.9672(10) 0.69244(18) 0.0598(12) Uani 1 1 d .
C15 C 0.8583(2) 1.0790(13) 0.7150(2) 0.0745(15) Uani 1 1 d .
H15A H 0.8563 1.2613 0.7232 0.089 Uiso 1 1 calc R
H15B H 0.8736 1.0685 0.6894 0.089 Uiso 1 1 calc R
C16 C 0.88888(16) 0.9366(11) 0.76343(18) 0.0582(11) Uani 1 1 d .
H16A H 0.8742 0.9549 0.7894 0.070 Uiso 1 1 calc R
H16B H 0.8890 0.7527 0.7555 0.070 Uiso 1 1 calc R
Cd1 Cd 0.987240(11) 0.81300(8) 0.855625(12) 0.05796(12) Uani 1 1 d .
I1 I 0.926103(13) 0.51691(8) 0.888147(16) 0.07280(13) Uani 1 1 d .
I2 I 1.049353(13) 0.51185(8) 0.827065(13) 0.06722(13) Uani 1 1 d .
N1 N 1.02782(17) 1.0574(10) 0.92472(18) 0.0701(11) Uani 1 1 d .
H1A H 1.0522 1.1336 0.9181 0.084 Uiso 1 1 calc R
H1B H 1.0080 1.1856 0.9267 0.084 Uiso 1 1 calc R
N2 N 0.93903(14) 1.0289(10) 0.78563(18) 0.0680(12) Uani 1 1 d .
H2A H 0.9387 1.1977 0.7942 0.082 Uiso 1 1 calc R
H2B H 0.9520 1.0196 0.7609 0.082 Uiso 1 1 calc R

loop_
_atom_site_aniso_label
_atom_site_aniso_U_11
_atom_site_aniso_U_22
_atom_site_aniso_U_33
_atom_site_aniso_U_23
_atom_site_aniso_U_13
_atom_site_aniso_U_12
C1 0.061(3) 0.084(4) 0.066(3) 0.006(3) 0.020(2) 0.003(3)
C2 0.063(3) 0.094(4) 0.076(3) 0.000(3) 0.020(3) -0.003(3)
C3 0.061(3) 0.092(5) 0.110(5) -0.007(4) 0.020(3) 0.008(3)
C4 0.085(5) 0.130(7) 0.090(5) -0.036(5) 0.005(4) 0.037(5)
C5 0.079(4) 0.159(8) 0.075(4) 0.015(5) 0.032(4) 0.050(5)
C6 0.058(3) 0.106(5) 0.065(3) 0.029(3) 0.021(3) 0.029(3)
C7 0.106(5) 0.104(5) 0.091(4) 0.042(4) 0.058(4) 0.028(4)
C8 0.088(4) 0.122(6) 0.062(3) 0.005(3) 0.023(3) -0.004(4)
C9 0.087(4) 0.094(4) 0.072(3) 0.003(3) 0.035(3) 0.014(3)
C10 0.060(3) 0.141(7) 0.090(4) 0.019(4) 0.039(3) 0.020(4)
C11 0.054(3) 0.116(6) 0.080(4) 0.016(4) 0.014(3) -0.005(3)
C12 0.077(4) 0.095(5) 0.083(4) 0.003(3) 0.011(3) -0.010(3)
C13 0.057(3) 0.083(4) 0.066(3) 0.005(3) 0.020(2) 0.006(2)
C14 0.053(3) 0.072(3) 0.049(2) 0.016(2) 0.0132(19) -0.001(2)
C15 0.066(3) 0.077(4) 0.069(3) 0.023(3) 0.010(3) -0.008(3)
C16 0.049(2) 0.071(3) 0.054(2) 0.010(2) 0.0171(19) -0.002(2)
Cd1 0.04587(18) 0.0767(3) 0.05244(18) 0.00543(15) 0.01902(14) 0.00011(15)
I1 0.0579(2) 0.0909(3) 0.0801(2) 0.01630(18) 0.03745(18) -0.00289(16)
I2 0.0601(2) 0.0893(3) 0.05852(19) -0.00737(15) 0.02885(16) 0.00469(15)
N1 0.058(2) 0.078(3) 0.071(3) 0.000(2) 0.021(2) 0.000(2)
N2 0.052(2) 0.080(3) 0.065(3) 0.015(2) 0.013(2) -0.0060(19)

loop_
_atom_type_symbol
_atom_type_description
_atom_type_scat_dispersion_real
_atom_type_scat_dispersion_imag
_atom_type_scat_source
C C 0.0033 0.0016 'International Tables Vol C Tables 4.2.6.8 and 6.1.1.4'
H H 0.0000 0.0000 'International Tables Vol C Tables 4.2.6.8 and 6.1.1.4'
Cd Cd -0.8075 1.2024 'International Tables Vol C Tables 4.2.6.8 and 6.1.1.4'
I I -0.4742 1.8119 'International Tables Vol C Tables 4.2.6.8 and 6.1.1.4'
N N 0.0061 0.0033 'International Tables Vol C Tables 4.2.6.8 and 6.1.1.4'

loop_
_geom_angle_atom_site_label_1
_geom_angle_atom_site_label_2
_geom_angle_atom_site_label_3
_geom_angle
C6 C1 C2 122.4(6)
C3 C2 C1 121.1(7)
C2 C3 C4 118.7(8)
C3 C4 C5 119.8(7)
C6 C5 C4 120.4(7)
C1 C6 C5 117.6(7)
C1 C6 C7 117.6(6)
C5 C6 C7 124.7(7)
C8 C7 C6 112.6(6)
N1 C8 C7 110.1(6)
C10 C9 C14 120.5(7)
C11 C10 C9 121.1(6)
C10 C11 C12 119.2(6)
C11 C12 C13 120.7(7)
C14 C13 C12 121.5(6)
C13 C14 C9 116.9(5)
C13 C14 C15 121.2(5)
C9 C14 C15 121.9(6)
C14 C15 C16 112.0(4)
N2 C16 C15 114.3(4)
N1 Cd1 N2 116.2(2)
N1 Cd1 I2 110.36(13)
N2 Cd1 I2 108.65(14)
N1 Cd1 I1 104.34(14)
N2 Cd1 I1 105.04(11)
I2 Cd1 I1 112.16(2)
C8 N1 Cd1 120.2(4)
C16 N2 Cd1 116.1(3)

loop_
_geom_bond_atom_site_label_1
_geom_bond_atom_site_label_2
_geom_bond_distance
C1 C6 1.338(8)
C1 C2 1.374(9)
C2 C3 1.331(9)
C3 C4 1.372(11)
C4 C5 1.404(13)
C5 C6 1.370(11)
C6 C7 1.583(10)
C7 C8 1.462(10)
C8 N1 1.451(8)
C9 C10 1.373(10)
C9 C14 1.400(8)
C10 C11 1.348(11)
C11 C12 1.360(10)
C12 C13 1.372(8)
C13 C14 1.368(8)
C14 C15 1.509(7)
C15 C16 1.511(7)
C16 N2 1.477(6)
Cd1 N1 2.244(5)
Cd1 N2 2.247(4)
Cd1 I2 2.7391(5)
Cd1 I1 2.7619(5)
